data_1543449
loop_
_publ_author_name
'Ord\'o\~nez, Paola E'
'Sharma, Krishan K.'
'Bystrom, Laura M.'
'Alas, Maria A.'
'Enriquez, Raul G.'
'Malag\'on, Omar'
'Jones, Darin E.'
'Guzman, Monica L.'
'Compadre, Cesar M.'

_publ_section_title
;
 Dehydroleucodine, a Sesquiterpene Lactone from Gynoxys verrucosa,
 Demonstrates Cytotoxic Activity against Human Leukemia Cells.
;
_journal_issue 4
_journal_name_full 'Journal of natural products'
_journal_page_first 691
_journal_page_last 696
_journal_paper_doi 10.1021/acs.jnatprod.5b00383
_journal_volume 79
_journal_year 2016
_chemical_absolute_configuration ad
_chemical_formula_moiety 'C15 H18 O3'
_chemical_formula_sum 'C15 H18 O3'
_chemical_formula_weight 246.29
_space_group_crystal_system orthorhombic
_space_group_IT_number 19
_space_group_name_Hall 'P 2ac 2ab'
_space_group_name_H-M_alt 'P 21 21 21'
_symmetry_space_group_name_Hall 'P 2ac 2ab'
_symmetry_space_group_name_H-M 'P 21 21 21'
_atom_sites_solution_hydrogens difmap
_atom_sites_solution_primary direct
_atom_sites_solution_secondary difmap
_audit_creation_method 'SHELXL-2014/7 and CIFFIX'
_cell_angle_alpha 90
_cell_angle_beta 90
_cell_angle_gamma 90
_cell_formula_units_Z 4
_cell_length_a 7.5528(2)
_cell_length_b 11.7831(3)
_cell_length_c 14.1030(3)
_cell_measurement_reflns_used 9959
_cell_measurement_temperature 90.0(2)
_cell_measurement_theta_max 68.14
_cell_measurement_theta_min 4.89
_cell_volume 1255.10(5)
_computing_cell_refinement '<i>APEX2</i> (Bruker-AXS, 2006)'
_computing_data_collection '<i>APEX2</i> (Bruker-AXS, 2006)'
_computing_data_reduction '<i>APEX2</i> (Bruker-AXS, 2006)'
_computing_molecular_graphics '<i>XP in SHELXTL</i> (Sheldrick, 2008a)'
_computing_publication_material '<i>SHELX</i> (Sheldrick, 2008a) and <i>CIFFIX</i> (Parkin, 2013)'
_computing_structure_refinement '<i>SHELXL-2014/7</i> (Sheldrick, 2008a)'
_computing_structure_solution '<i>SHELXT</i> (Sheldrick, 2008a)'
_diffrn_ambient_temperature 90.0(2)
_diffrn_detector_area_resol_mean 5.6
_diffrn_measured_fraction_theta_full 0.997
_diffrn_measured_fraction_theta_max 0.996
_diffrn_measurement_device_type 'Bruker X8 Proteum diffractometer'
_diffrn_measurement_method '\f and \w scans'
_diffrn_radiation_type CuK\a
_diffrn_radiation_wavelength 1.54178
_diffrn_reflns_av_R_equivalents 0.0411
_diffrn_reflns_av_unetI/netI 0.0206
_diffrn_reflns_Laue_measured_fraction_full 0.997
_diffrn_reflns_Laue_measured_fraction_max 0.996
_diffrn_reflns_limit_h_max 9
_diffrn_reflns_limit_h_min -3
_diffrn_reflns_limit_k_max 14
_diffrn_reflns_limit_k_min -14
_diffrn_reflns_limit_l_max 16
_diffrn_reflns_limit_l_min -16
_diffrn_reflns_number 17038
_diffrn_reflns_point_group_measured_fraction_full 0.997
_diffrn_reflns_point_group_measured_fraction_max 0.994
_diffrn_reflns_theta_full 67.679
_diffrn_reflns_theta_max 68.198
_diffrn_reflns_theta_min 4.891
_diffrn_source 'fine-focus rotating anode'
_exptl_absorpt_coefficient_mu 0.724
_exptl_absorpt_correction_T_max 0.942
_exptl_absorpt_correction_T_min 0.861
_exptl_absorpt_correction_type multi-scan
_exptl_absorpt_process_details '<i>SADABS</i> (Sheldrick, 2008b)'
_exptl_crystal_colour colourless
_exptl_crystal_density_diffrn 1.303
_exptl_crystal_description slab
_exptl_crystal_F_000 528
_exptl_crystal_size_max 0.210
_exptl_crystal_size_mid 0.150
_exptl_crystal_size_min 0.080
_refine_diff_density_max 0.184
_refine_diff_density_min -0.165
_refine_diff_density_rms 0.039
_refine_ls_abs_structure_details
; 
Flack 'x' determined using 934 quotients [(I+)-(I-)]/[(I+)+(I-)] 
[Parsons, Flack and Wagner (2013)]. 
;
_refine_ls_abs_structure_Flack 0.01(4)
_refine_ls_extinction_method none
_refine_ls_goodness_of_fit_ref 1.054
_refine_ls_hydrogen_treatment constr
_refine_ls_matrix_type full
_refine_ls_number_parameters 166
_refine_ls_number_reflns 2273
_refine_ls_number_restraints 0
_refine_ls_restrained_S_all 1.054
_refine_ls_R_factor_all 0.0286
_refine_ls_R_factor_gt 0.0284
_refine_ls_shift/su_max 0.000
_refine_ls_shift/su_mean 0.000
_refine_ls_structure_factor_coef Fsqd
_refine_ls_weighting_details 'w=1/[\s^2^(Fo^2^)+(0.0434P)^2^+0.2989P] where P=(Fo^2^+2Fc^2^)/3'
_refine_ls_weighting_scheme calc
_refine_ls_wR_factor_gt 0.0751
_refine_ls_wR_factor_ref 0.0753
_reflns_Friedel_coverage 0.704
_reflns_Friedel_fraction_full 0.997
_reflns_Friedel_fraction_max 0.992
_reflns_number_gt 2264
_reflns_number_total 2273
_reflns_threshold_expression 'I > 2\s(I)'
_cod_data_source_file np5b00383_si_001.cif
_cod_data_source_block x14509
_cod_database_code 1543449
_shelx_shelxl_version_number 2014/7
_shelx_space_group_comment
; 
The symmetry employed for this shelxl refinement is uniquely defined 
by the following loop, which should always be used as a source of 
symmetry information in preference to the above space-group names. 
They are only intended as comments. 
;
_shelx_estimated_absorpt_t_min 0.863
_shelx_estimated_absorpt_t_max 0.944
_exptl_absorpt_special_details
; 
In addition to absorption, multi-scan techniques also correct other slowly 
varying changes in scale factor over reciprocal space, such as those caused 
by x-ray beam inhomogeneity, goniometer imperfection, crystal longer than 
the x-ray beam cross section, absorption by the crystal mounting fibre etc. 
These account, by and large, for much of the difference between estimated 
values of Tmin and Tmax and the _exptl_absorpt_correction_ values. 
;

loop_
_space_group_symop_operation_xyz
'x, y, z'
'-x+1/2, -y, z+1/2'
'-x, y+1/2, -z+1/2'
'x+1/2, -y+1/2, -z'

loop_
_atom_site_label
_atom_site_type_symbol
_atom_site_fract_x
_atom_site_fract_y
_atom_site_fract_z
_atom_site_U_iso_or_equiv
_atom_site_adp_type
_atom_site_occupancy
_atom_site_site_symmetry_order
_atom_site_calc_flag
_atom_site_refinement_flags_posn
_atom_site_refinement_flags_adp
O1 O 0.54119(15) 0.90774(10) 0.54489(8) 0.0191(3) Uani 1 1 d . .
O2 O 0.65197(16) 0.44016(10) 0.60990(8) 0.0176(3) Uani 1 1 d . .
O3 O 0.77847(18) 0.26917(11) 0.61676(9) 0.0250(3) Uani 1 1 d . .
C1 C 0.4666(2) 0.64966(15) 0.65943(12) 0.0161(4) Uani 1 1 d . .
C2 C 0.4949(2) 0.76159(14) 0.66089(12) 0.0173(4) Uani 1 1 d . .
H2A H 0.5025 0.8058 0.7171 0.021 Uiso 1 1 calc R U
C3 C 0.5128(2) 0.80752(14) 0.56463(12) 0.0160(4) Uani 1 1 d . .
C4 C 0.4853(2) 0.71038(14) 0.49825(11) 0.0148(4) Uani 1 1 d . .
C5 C 0.4824(2) 0.71342(14) 0.40301(12) 0.0155(3) Uani 1 1 d . .
C6 C 0.4582(2) 0.60666(15) 0.34506(12) 0.0180(4) Uani 1 1 d . .
H6A H 0.4444 0.6277 0.2775 0.022 Uiso 1 1 calc R U
H6B H 0.3479 0.5684 0.3654 0.022 Uiso 1 1 calc R U
C7 C 0.6138(2) 0.52272(14) 0.35446(12) 0.0172(4) Uani 1 1 d . .
H7A H 0.6115 0.4693 0.3003 0.021 Uiso 1 1 calc R U
H7B H 0.7267 0.5652 0.3518 0.021 Uiso 1 1 calc R U
C8 C 0.6059(2) 0.45587(14) 0.44648(12) 0.0162(4) Uani 1 1 d . .
H8A H 0.4891 0.4161 0.4489 0.019 Uiso 1 1 calc R U
C9 C 0.6237(2) 0.52641(13) 0.53631(11) 0.0145(3) Uani 1 1 d . .
H9A H 0.7330 0.5739 0.5312 0.017 Uiso 1 1 calc R U
C10 C 0.4672(2) 0.60398(14) 0.55863(11) 0.0144(3) Uani 1 1 d . .
H10A H 0.3530 0.5645 0.5445 0.017 Uiso 1 1 calc R U
C11 C 0.7325(2) 0.34896(14) 0.56982(12) 0.0177(4) Uani 1 1 d . .
C12 C 0.7507(2) 0.36734(14) 0.46376(12) 0.0181(4) Uani 1 1 d . .
H12A H 0.8681 0.4037 0.4514 0.022 Uiso 1 1 calc R U
C13 C 0.7411(2) 0.25796(16) 0.40693(13) 0.0233(4) Uani 1 1 d . .
H13A H 0.8321 0.2052 0.4295 0.035 Uiso 1 1 calc R U
H13B H 0.7610 0.2746 0.3397 0.035 Uiso 1 1 calc R U
H13C H 0.6239 0.2236 0.4150 0.035 Uiso 1 1 calc R U
C14 C 0.4317(2) 0.57511(15) 0.74285(12) 0.0207(4) Uani 1 1 d . .
H14A H 0.3963 0.6218 0.7971 0.031 Uiso 1 1 calc R U
H14B H 0.5394 0.5328 0.7587 0.031 Uiso 1 1 calc R U
H14C H 0.3365 0.5217 0.7275 0.031 Uiso 1 1 calc R U
C15 C 0.5018(2) 0.81940(14) 0.34553(13) 0.0189(4) Uani 1 1 d . .
H15A H 0.5396 0.8818 0.3868 0.028 Uiso 1 1 calc R U
H15B H 0.3879 0.8384 0.3163 0.028 Uiso 1 1 calc R U
H15C H 0.5907 0.8074 0.2959 0.028 Uiso 1 1 calc R U

loop_
_atom_site_aniso_label
_atom_site_aniso_U_11
_atom_site_aniso_U_22
_atom_site_aniso_U_33
_atom_site_aniso_U_23
_atom_site_aniso_U_13
_atom_site_aniso_U_12
O1 0.0182(6) 0.0161(6) 0.0231(6) 0.0003(5) -0.0005(5) 0.0015(5)
O2 0.0182(6) 0.0190(6) 0.0156(6) 0.0031(5) 0.0016(5) 0.0036(5)
O3 0.0264(7) 0.0229(7) 0.0257(6) 0.0069(6) 0.0031(5) 0.0077(6)
C1 0.0105(7) 0.0214(8) 0.0164(8) 0.0007(7) -0.0005(6) 0.0039(7)
C2 0.0163(8) 0.0204(8) 0.0152(8) -0.0022(6) -0.0013(6) 0.0031(7)
C3 0.0098(8) 0.0185(8) 0.0196(9) 0.0006(7) -0.0014(6) 0.0026(7)
C4 0.0103(7) 0.0171(8) 0.0170(8) 0.0007(6) 0.0000(6) 0.0017(7)
C5 0.0100(7) 0.0182(8) 0.0182(8) 0.0003(6) -0.0008(6) 0.0013(7)
C6 0.0187(8) 0.0207(8) 0.0147(7) -0.0003(7) -0.0025(6) -0.0002(7)
C7 0.0196(9) 0.0179(8) 0.0140(8) -0.0026(6) 0.0006(6) 0.0001(7)
C8 0.0154(8) 0.0158(8) 0.0174(8) -0.0010(7) 0.0002(6) -0.0007(6)
C9 0.0140(8) 0.0152(8) 0.0143(8) 0.0029(6) -0.0004(6) 0.0001(6)
C10 0.0123(7) 0.0164(7) 0.0144(7) 0.0000(6) -0.0004(6) 0.0002(6)
C11 0.0124(8) 0.0180(8) 0.0227(9) 0.0009(7) 0.0015(6) 0.0015(7)
C12 0.0175(8) 0.0185(8) 0.0183(8) 0.0008(7) 0.0009(7) 0.0005(7)
C13 0.0229(10) 0.0211(9) 0.0259(9) -0.0032(7) 0.0001(8) 0.0043(7)
C14 0.0208(9) 0.0245(8) 0.0168(8) 0.0020(7) 0.0022(7) 0.0035(7)
C15 0.0180(8) 0.0223(8) 0.0165(8) 0.0029(7) -0.0003(7) 0.0002(7)

loop_
_atom_type_symbol
_atom_type_description
_atom_type_scat_dispersion_real
_atom_type_scat_dispersion_imag
_atom_type_scat_source
C C 0.0181 0.0091 'International Tables Vol C Tables 4.2.6.8 and 6.1.1.4'
H H 0.0000 0.0000 'International Tables Vol C Tables 4.2.6.8 and 6.1.1.4'
O O 0.0492 0.0322 'International Tables Vol C Tables 4.2.6.8 and 6.1.1.4'

loop_
_geom_angle_atom_site_label_1
_geom_angle_atom_site_label_2
_geom_angle_atom_site_label_3
_geom_angle
C11 O2 C9 108.57(12)
C2 C1 C14 126.68(16)
C2 C1 C10 111.31(15)
C14 C1 C10 121.98(15)
C1 C2 C3 111.37(15)
C1 C2 H2A 124.3
C3 C2 H2A 124.3
O1 C3 C2 125.35(16)
O1 C3 C4 128.11(16)
C2 C3 C4 106.53(13)
C5 C4 C3 127.48(16)
C5 C4 C10 125.44(15)
C3 C4 C10 107.05(13)
C4 C5 C15 124.21(16)
C4 C5 C6 121.35(15)
C15 C5 C6 114.44(14)
C5 C6 C7 113.28(14)
C5 C6 H6A 108.9
C7 C6 H6A 108.9
C5 C6 H6B 108.9
C7 C6 H6B 108.9
H6A C6 H6B 107.7
C8 C7 C6 112.12(14)
C8 C7 H7A 109.2
C6 C7 H7A 109.2
C8 C7 H7B 109.2
C6 C7 H7B 109.2
H7A C7 H7B 107.9
C7 C8 C9 115.13(13)
C7 C8 C12 117.49(14)
C9 C8 C12 100.17(13)
C7 C8 H8A 107.8
C9 C8 H8A 107.8
C12 C8 H8A 107.8
O2 C9 C8 102.91(12)
O2 C9 C10 112.40(12)
C8 C9 C10 115.50(13)
O2 C9 H9A 108.6
C8 C9 H9A 108.6
C10 C9 H9A 108.6
C1 C10 C4 103.41(13)
C1 C10 C9 114.03(13)
C4 C10 C9 107.96(13)
C1 C10 H10A 110.4
C4 C10 H10A 110.4
C9 C10 H10A 110.4
O3 C11 O2 121.29(16)
O3 C11 C12 128.96(16)
O2 C11 C12 109.75(14)
C11 C12 C13 113.23(14)
C11 C12 C8 100.92(14)
C13 C12 C8 117.36(14)
C11 C12 H12A 108.3
C13 C12 H12A 108.3
C8 C12 H12A 108.3
C12 C13 H13A 109.5
C12 C13 H13B 109.5
H13A C13 H13B 109.5
C12 C13 H13C 109.5
H13A C13 H13C 109.5
H13B C13 H13C 109.5
C1 C14 H14A 109.5
C1 C14 H14B 109.5
H14A C14 H14B 109.5
C1 C14 H14C 109.5
H14A C14 H14C 109.5
H14B C14 H14C 109.5
C5 C15 H15A 109.5
C5 C15 H15B 109.5
H15A C15 H15B 109.5
C5 C15 H15C 109.5
H15A C15 H15C 109.5
H15B C15 H15C 109.5

loop_
_geom_bond_atom_site_label_1
_geom_bond_atom_site_label_2
_geom_bond_distance
O1 C3 1.232(2)
O2 C11 1.358(2)
O2 C9 1.4682(18)
O3 C11 1.201(2)
C1 C2 1.336(2)
C1 C14 1.492(2)
C1 C10 1.520(2)
C2 C3 1.468(2)
C2 H2A 0.9500
C3 C4 1.493(2)
C4 C5 1.344(2)
C4 C10 1.522(2)
C5 C15 1.496(2)
C5 C6 1.511(2)
C6 C7 1.541(2)
C6 H6A 0.9900
C6 H6B 0.9900
C7 C8 1.519(2)
C7 H7A 0.9900
C7 H7B 0.9900
C8 C9 1.521(2)
C8 C12 1.531(2)
C8 H8A 1.0000
C9 C10 1.527(2)
C9 H9A 1.0000
C10 H10A 1.0000
C11 C12 1.518(2)
C12 C13 1.520(2)
C12 H12A 1.0000
C13 H13A 0.9800
C13 H13B 0.9800
C13 H13C 0.9800
C14 H14A 0.9800
C14 H14B 0.9800
C14 H14C 0.9800
C15 H15A 0.9800
C15 H15B 0.9800
C15 H15C 0.9800

loop_
_geom_hbond_atom_site_label_D
_geom_hbond_atom_site_label_H
_geom_hbond_atom_site_label_A
_geom_hbond_distance_DH
_geom_hbond_distance_HA
_geom_hbond_distance_DA
_geom_hbond_angle_DHA
_geom_hbond_site_symmetry_A
C9 H9A O1 1.00 2.57 3.4431(19) 145.5 4_566
C12 H12A O1 1.00 2.58 3.442(2) 144.6 4_566

loop_
_geom_torsion_atom_site_label_1
_geom_torsion_atom_site_label_2
_geom_torsion_atom_site_label_3
_geom_torsion_atom_site_label_4
_geom_torsion
C14 C1 C2 C3 -176.23(15)
C10 C1 C2 C3 1.7(2)
C1 C2 C3 O1 -179.29(16)
C1 C2 C3 C4 2.14(19)
O1 C3 C4 C5 -1.5(3)
C2 C3 C4 C5 177.03(17)
O1 C3 C4 C10 176.47(16)
C2 C3 C4 C10 -5.01(17)
C3 C4 C5 C15 -1.9(3)
C10 C4 C5 C15 -179.55(14)
C3 C4 C5 C6 178.20(15)
C10 C4 C5 C6 0.6(3)
C4 C5 C6 C7 -65.8(2)
C15 C5 C6 C7 114.30(16)
C5 C6 C7 C8 78.17(17)
C6 C7 C8 C9 -63.70(18)
C6 C7 C8 C12 178.65(14)
C11 O2 C9 C8 28.67(16)
C11 O2 C9 C10 153.57(13)
C7 C8 C9 O2 -167.71(13)
C12 C8 C9 O2 -40.69(14)
C7 C8 C9 C10 69.44(18)
C12 C8 C9 C10 -163.54(13)
C2 C1 C10 C4 -4.71(18)
C14 C1 C10 C4 173.34(15)
C2 C1 C10 C9 112.25(16)
C14 C1 C10 C9 -69.7(2)
C5 C4 C10 C1 -176.23(17)
C3 C4 C10 C1 5.76(16)
C5 C4 C10 C9 62.6(2)
C3 C4 C10 C9 -115.40(14)
O2 C9 C10 C1 47.48(18)
C8 C9 C10 C1 165.14(14)
O2 C9 C10 C4 161.77(12)
C8 C9 C10 C4 -80.56(16)
C9 O2 C11 O3 175.95(15)
C9 O2 C11 C12 -3.95(18)
O3 C11 C12 C13 31.8(3)
O2 C11 C12 C13 -148.31(14)
O3 C11 C12 C8 158.11(18)
O2 C11 C12 C8 -22.00(17)
C7 C8 C12 C11 162.78(14)
C9 C8 C12 C11 37.35(15)
C7 C8 C12 C13 -73.7(2)
C9 C8 C12 C13 160.86(15)
